data_7014052
loop_
_publ_author_name
'Deacon, Glen B.'
'Forsyth, Craig M.'
'Gitlits, Alex'
'Skelton, Brian W.'
'White, Allan H.'

_publ_section_title
;
 Reactions of lanthanoid metals with 3,5-diphenylpyrazole at elevated
 temperatures: synthesis and structures of both homoleptic,
 [Ln3(Ph2pz)9] (Ln = La, Nd), [Ln2(Ph2pz)6] (Ln = Er, Lu), and
 heteroleptic, [Ln(Ph2pz)3(Ph2pzH)2] (Ln = La, Nd, Gd, Tb, Er or Yb),
 pyrazolate complexes.
;
_journal_issue 8
_journal_name_full 'Dalton transactions (Cambridge, England : 2003)'
_journal_page_first 1239
_journal_page_last 1247
_journal_paper_doi 10.1039/b400541d
_journal_year 2004
_chemical_formula_sum 'C90 H66 Lu2 N12'
_chemical_formula_weight 1665.5
_chemical_name_systematic
;
Hexakis(3,5-diphenylpyrazolato)dilutetium(III)
;
_space_group_IT_number 14
_symmetry_cell_setting monoclinic
_symmetry_space_group_name_Hall '-P 2ybc'
_symmetry_space_group_name_H-M 'P 1 21/c 1'
_atom_sites_solution_hydrogens geom
_atom_sites_solution_primary direct
_atom_sites_solution_secondary difmap
_audit_creation_method SHELXL-97
_cell_angle_alpha 90.00
_cell_angle_beta 98.180(1)
_cell_angle_gamma 90.00
_cell_formula_units_Z 4
_cell_length_a 12.7838(2)
_cell_length_b 18.9626(4)
_cell_length_c 30.0967(5)
_cell_measurement_reflns_used N/A
_cell_measurement_temperature 123(2)
_cell_volume 7221.6(2)
_computing_cell_refinement 'DENZO-SMN (Otwinoski and Minor, 1993)'
_computing_data_collection 'COLLECT (Nonius BV, 1994)'
_computing_data_reduction 'DENZO-SMN (Otwinoski and Minor, 1993)'
_computing_molecular_graphics 'SHELXTL-PLUS (Siemans, 1994)'
_computing_structure_refinement 'SHELXL-97 (Sheldrick, 1997)'
_computing_structure_solution 'SHELXS-97 (Sheldrick, 1990)'
_diffrn_ambient_temperature 123(2)
_diffrn_measured_fraction_theta_full 0.936
_diffrn_measured_fraction_theta_max 0.936
_diffrn_measurement_device_type
;
Enraf Nonius CCD
;
_diffrn_measurement_method 'phi scans'
_diffrn_radiation_monochromator graphite
_diffrn_radiation_source 'fine-focus sealed tube'
_diffrn_radiation_type MoK\a
_diffrn_radiation_wavelength 0.71073
_diffrn_reflns_av_R_equivalents 0.0419
_diffrn_reflns_av_sigmaI/netI 0.0506
_diffrn_reflns_limit_h_max 14
_diffrn_reflns_limit_h_min -16
_diffrn_reflns_limit_k_max 24
_diffrn_reflns_limit_k_min -24
_diffrn_reflns_limit_l_max 39
_diffrn_reflns_limit_l_min -39
_diffrn_reflns_number 64198
_diffrn_reflns_theta_full 27.84
_diffrn_reflns_theta_max 27.84
_diffrn_reflns_theta_min 1.27
_diffrn_standards_number N/A?
_exptl_absorpt_coefficient_mu 2.776
_exptl_absorpt_correction_type empirical
_exptl_absorpt_process_details SORTAV
_exptl_crystal_colour colourless
_exptl_crystal_density_diffrn 1.532
_exptl_crystal_density_meas ?
_exptl_crystal_density_method .
_exptl_crystal_description prismatic
_exptl_crystal_F_000 3328
_exptl_crystal_size_max 0.13
_exptl_crystal_size_mid 0.13
_exptl_crystal_size_min 0.10
_refine_diff_density_max 1.272
_refine_diff_density_min -2.926
_refine_diff_density_rms 0.472
_refine_ls_extinction_method none
_refine_ls_goodness_of_fit_ref 1.185
_refine_ls_hydrogen_treatment mixed
_refine_ls_matrix_type full
_refine_ls_number_parameters 937
_refine_ls_number_reflns 16054
_refine_ls_number_restraints 0
_refine_ls_restrained_S_all 1.185
_refine_ls_R_factor_all 0.0675
_refine_ls_R_factor_gt 0.0393
_refine_ls_shift/su_max 0.033
_refine_ls_shift/su_mean 0.001
_refine_ls_structure_factor_coef Fsqd
_refine_ls_weighting_details 'calc w=1/[\s^2^(Fo^2^)+(0.0897P)^2^+17.0682P] where P=(Fo^2^+2Fc^2^)/3'
_refine_ls_weighting_scheme calc
_refine_ls_wR_factor_gt 0.1162
_refine_ls_wR_factor_ref 0.1654
_reflns_number_gt 12620
_reflns_number_total 16054
_reflns_threshold_expression >2sigma(I)
_cod_data_source_file b400541d.txt
_cod_data_source_block lupza
_cod_original_cell_volume 7222(3)
_cod_original_sg_symbol_H-M P2(1)/c
_cod_database_code 7014052
_exptl_absorpt_correction_a_min 0.73
_exptl_absorpt_correction_a_max 0.76

loop_
_symmetry_equiv_pos_as_xyz
'x, y, z'
'-x, y+1/2, -z+1/2'
'-x, -y, -z'
'x, -y-1/2, z-1/2'

loop_
_atom_site_label
_atom_site_type_symbol
_atom_site_fract_x
_atom_site_fract_y
_atom_site_fract_z
_atom_site_U_iso_or_equiv
_atom_site_adp_type
_atom_site_occupancy
_atom_site_symmetry_multiplicity
_atom_site_calc_flag
_atom_site_refinement_flags
_atom_site_disorder_assembly
_atom_site_disorder_group
Lu1 Lu 0.19185(2) 0.305879(13) 0.367238(9) 0.01546(9) Uani 1 1 d . . .
Lu2 Lu 0.42453(2) 0.204660(13) 0.366751(9) 0.01652(9) Uani 1 1 d . . .
N11 N 0.1536(4) 0.3728(3) 0.42419(18) 0.0195(11) Uani 1 1 d . . .
N12 N 0.1773(4) 0.4177(3) 0.39095(18) 0.0196(12) Uani 1 1 d . . .
C13 C 0.1682(5) 0.4847(3) 0.4048(2) 0.0187(13) Uani 1 1 d . . .
C14 C 0.1382(5) 0.4835(3) 0.4479(2) 0.0224(14) Uani 1 1 d . . .
H14 H 0.1258 0.5230 0.4658 0.027 Uiso 1 1 calc R . .
C15 C 0.1305(5) 0.4128(3) 0.4588(2) 0.0190(13) Uani 1 1 d . . .
N21 N 0.0720(5) 0.3092(3) 0.30619(18) 0.0187(12) Uani 1 1 d . . .
N22 N 0.0296(4) 0.2657(3) 0.33697(18) 0.0188(11) Uani 1 1 d . . .
C23 C -0.0560(5) 0.2340(3) 0.3156(2) 0.0223(14) Uani 1 1 d . . .
C24 C -0.0718(5) 0.2562(4) 0.2708(2) 0.0253(15) Uani 1 1 d . . .
H24 H -0.1270 0.2419 0.2481 0.030 Uiso 1 1 calc R . .
C25 C 0.0093(5) 0.3033(3) 0.2661(2) 0.0199(14) Uani 1 1 d . . .
N31 N 0.3522(4) 0.3257(3) 0.33907(18) 0.0198(11) Uani 1 1 d . . .
N32 N 0.3813(4) 0.3228(3) 0.38634(18) 0.0197(12) Uani 1 1 d . . .
C33 C 0.4512(5) 0.3755(3) 0.3983(2) 0.0220(14) Uani 1 1 d . . .
C34 C 0.4701(5) 0.4115(3) 0.3604(2) 0.0231(15) Uani 1 1 d . . .
H34 H 0.5165 0.4504 0.3595 0.028 Uiso 1 1 calc R . .
C35 C 0.4090(5) 0.3803(3) 0.3241(2) 0.0209(14) Uani 1 1 d . . .
N41 N 0.2515(4) 0.1898(3) 0.39767(18) 0.0184(11) Uani 1 1 d . . .
N42 N 0.2406(4) 0.1865(3) 0.35028(18) 0.0173(11) Uani 1 1 d . . .
C43 C 0.1736(5) 0.1330(3) 0.3374(2) 0.0190(13) Uani 1 1 d . . .
C44 C 0.1439(5) 0.1006(3) 0.3751(2) 0.0216(14) Uani 1 1 d . . .
H44 H 0.0969 0.0618 0.3756 0.026 Uiso 1 1 calc R . .
C45 C 0.1967(5) 0.1363(3) 0.4121(2) 0.0210(14) Uani 1 1 d . . .
N51 N 0.4974(5) 0.2031(3) 0.30306(19) 0.0224(12) Uani 1 1 d . . .
N52 N 0.5613(4) 0.2437(3) 0.33449(19) 0.0200(11) Uani 1 1 d . . .
C53 C 0.6296(5) 0.2812(4) 0.3131(3) 0.0247(15) Uani 1 1 d . . .
C54 C 0.6080(5) 0.2649(4) 0.2673(2) 0.0245(15) Uani 1 1 d . . .
H54 H 0.6431 0.2834 0.2441 0.029 Uiso 1 1 calc R . .
C55 C 0.5252(6) 0.2165(4) 0.2624(2) 0.0228(14) Uani 1 1 d . . .
N61 N 0.4456(4) 0.0926(3) 0.39216(18) 0.0206(12) Uani 1 1 d . . .
N62 N 0.5100(5) 0.1371(3) 0.42102(19) 0.0231(12) Uani 1 1 d . . .
C63 C 0.5647(5) 0.0958(4) 0.4530(2) 0.0213(14) Uani 1 1 d . . .
C64 C 0.5357(5) 0.0263(4) 0.4461(2) 0.0235(15) Uani 1 1 d . . .
H64 H 0.5611 -0.0131 0.4640 0.028 Uiso 1 1 calc R . .
C65 C 0.4611(6) 0.0259(3) 0.4073(2) 0.0231(14) Uani 1 1 d . . .
C131 C 0.1979(5) 0.5438(4) 0.3775(2) 0.0213(14) Uani 1 1 d . . .
C132 C 0.2466(6) 0.5315(3) 0.3391(2) 0.0263(15) Uani 1 1 d . . .
H132 H 0.2575 0.4845 0.3299 0.032 Uiso 1 1 calc R . .
C133 C 0.2787(6) 0.5876(4) 0.3147(3) 0.0318(17) Uani 1 1 d . . .
H133 H 0.3122 0.5790 0.2890 0.038 Uiso 1 1 calc R . .
C134 C 0.2616(6) 0.6567(4) 0.3281(3) 0.0309(17) Uani 1 1 d . . .
H134 H 0.2829 0.6951 0.3111 0.037 Uiso 1 1 calc R . .
C135 C 0.2144(6) 0.6699(4) 0.3655(3) 0.0302(17) Uani 1 1 d . . .
H135 H 0.2043 0.7172 0.3745 0.036 Uiso 1 1 calc R . .
C136 C 0.1811(5) 0.6140(3) 0.3902(2) 0.0250(15) Uani 1 1 d . . .
H136 H 0.1471 0.6232 0.4157 0.030 Uiso 1 1 calc R . .
C151 C 0.1092(5) 0.3788(4) 0.5008(2) 0.0223(14) Uani 1 1 d . . .
C152 C 0.0852(7) 0.3075(4) 0.5026(3) 0.037(2) Uani 1 1 d . . .
H152 H 0.0790 0.2799 0.4760 0.044 Uiso 1 1 calc R . .
C153 C 0.0704(8) 0.2764(5) 0.5422(3) 0.045(2) Uani 1 1 d . . .
H153 H 0.0546 0.2276 0.5429 0.054 Uiso 1 1 calc R . .
C154 C 0.0786(7) 0.3161(5) 0.5814(3) 0.043(2) Uani 1 1 d . . .
H154 H 0.0697 0.2941 0.6090 0.051 Uiso 1 1 calc R . .
C155 C 0.0995(7) 0.3872(5) 0.5801(3) 0.042(2) Uani 1 1 d . . .
H155 H 0.1044 0.4146 0.6067 0.051 Uiso 1 1 calc R . .
C156 C 0.1135(7) 0.4188(4) 0.5396(2) 0.0359(19) Uani 1 1 d . . .
H156 H 0.1260 0.4682 0.5385 0.043 Uiso 1 1 calc R . .
C231 C -0.1165(5) 0.1842(3) 0.3396(3) 0.0248(16) Uani 1 1 d . . .
C232 C -0.0990(6) 0.1766(4) 0.3856(3) 0.0311(17) Uani 1 1 d . . .
H232 H -0.0449 0.2038 0.4025 0.037 Uiso 1 1 calc R . .
C233 C -0.1558(7) 0.1320(4) 0.4075(3) 0.045(2) Uani 1 1 d . . .
H233 H -0.1410 0.1270 0.4392 0.054 Uiso 1 1 calc R . .
C234 C -0.2374(7) 0.0929(5) 0.3826(4) 0.051(3) Uani 1 1 d . . .
H234 H -0.2793 0.0619 0.3975 0.061 Uiso 1 1 calc R . .
C235 C -0.2561(7) 0.0998(4) 0.3369(4) 0.044(2) Uani 1 1 d . . .
H235 H -0.3109 0.0730 0.3201 0.053 Uiso 1 1 calc R . .
C236 C -0.1968(6) 0.1447(4) 0.3153(3) 0.0322(17) Uani 1 1 d . . .
H236 H -0.2104 0.1490 0.2835 0.039 Uiso 1 1 calc R . .
C251 C 0.0327(5) 0.3454(4) 0.2278(2) 0.0222(14) Uani 1 1 d . . .
C252 C 0.0947(6) 0.4057(4) 0.2350(2) 0.0282(16) Uani 1 1 d . . .
H252 H 0.1228 0.4190 0.2647 0.034 Uiso 1 1 calc R . .
C253 C 0.1159(6) 0.4466(4) 0.1989(3) 0.0354(19) Uani 1 1 d . . .
H253 H 0.1590 0.4874 0.2043 0.042 Uiso 1 1 calc R . .
C254 C 0.0756(7) 0.4289(5) 0.1562(3) 0.041(2) Uani 1 1 d . . .
H254 H 0.0887 0.4579 0.1319 0.049 Uiso 1 1 calc R . .
C255 C 0.0153(7) 0.3683(5) 0.1484(3) 0.047(2) Uani 1 1 d . . .
H255 H -0.0129 0.3558 0.1185 0.057 Uiso 1 1 calc R . .
C256 C -0.0043(7) 0.3262(5) 0.1834(3) 0.0392(19) Uani 1 1 d . . .
H256 H -0.0432 0.2838 0.1774 0.047 Uiso 1 1 calc R . .
C331 C 0.4886(6) 0.3860(4) 0.4464(3) 0.0307(17) Uani 1 1 d . . .
C332 C 0.4316(7) 0.3604(5) 0.4785(3) 0.042(2) Uani 1 1 d . . .
H332 H 0.3688 0.3343 0.4693 0.051 Uiso 1 1 calc R . .
C333 C 0.4637(9) 0.3716(6) 0.5234(3) 0.058(3) Uani 1 1 d . . .
H333 H 0.4232 0.3532 0.5449 0.069 Uiso 1 1 calc R . .
C334 C 0.5540(8) 0.4093(6) 0.5373(4) 0.064(3) Uani 1 1 d . . .
H334 H 0.5760 0.4176 0.5684 0.077 Uiso 1 1 calc R . .
C335 C 0.6106(8) 0.4342(6) 0.5067(4) 0.062(3) Uani 1 1 d . . .
H335 H 0.6736 0.4598 0.5164 0.074 Uiso 1 1 calc R . .
C336 C 0.5792(6) 0.4232(5) 0.4602(3) 0.046(2) Uani 1 1 d . . .
H336 H 0.6204 0.4414 0.4390 0.055 Uiso 1 1 calc R . .
C351 C 0.3998(5) 0.3935(4) 0.2751(2) 0.0254(15) Uani 1 1 d . . .
C352 C 0.3436(6) 0.3499(4) 0.2437(3) 0.0306(17) Uani 1 1 d . . .
H352 H 0.3061 0.3110 0.2535 0.037 Uiso 1 1 calc R . .
C353 C 0.3408(7) 0.3613(5) 0.1988(3) 0.041(2) Uani 1 1 d . . .
H353 H 0.3017 0.3303 0.1778 0.049 Uiso 1 1 calc R . .
C354 C 0.3940(7) 0.4174(5) 0.1835(3) 0.042(2) Uani 1 1 d . . .
H354 H 0.3928 0.4247 0.1522 0.050 Uiso 1 1 calc R . .
C355 C 0.4491(7) 0.4627(5) 0.2141(3) 0.048(2) Uani 1 1 d . . .
H355 H 0.4856 0.5018 0.2038 0.058 Uiso 1 1 calc R . .
C356 C 0.4515(6) 0.4516(4) 0.2601(3) 0.0358(19) Uani 1 1 d . . .
H356 H 0.4884 0.4835 0.2810 0.043 Uiso 1 1 calc R . .
C431 C 0.1375(5) 0.1210(3) 0.2895(2) 0.0204(14) Uani 1 1 d . . .
C432 C 0.1764(6) 0.1626(4) 0.2571(2) 0.0278(16) Uani 1 1 d . . .
H432 H 0.2320 0.1951 0.2660 0.033 Uiso 1 1 calc R . .
C433 C 0.1348(6) 0.1570(4) 0.2124(3) 0.0343(18) Uani 1 1 d . . .
H433 H 0.1613 0.1858 0.1907 0.041 Uiso 1 1 calc R . .
C434 C 0.0537(6) 0.1090(4) 0.1991(3) 0.0344(18) Uani 1 1 d . . .
H434 H 0.0235 0.1055 0.1685 0.041 Uiso 1 1 calc R . .
C435 C 0.0181(7) 0.0667(4) 0.2309(3) 0.0383(19) Uani 1 1 d . . .
H435 H -0.0358 0.0330 0.2221 0.046 Uiso 1 1 calc R . .
C436 C 0.0599(6) 0.0728(4) 0.2758(3) 0.0321(17) Uani 1 1 d . . .
H436 H 0.0344 0.0432 0.2973 0.039 Uiso 1 1 calc R . .
C451 C 0.1973(5) 0.1237(3) 0.4604(2) 0.0225(14) Uani 1 1 d . . .
C452 C 0.2808(6) 0.1501(4) 0.4908(2) 0.0321(17) Uani 1 1 d . . .
H452 H 0.3354 0.1767 0.4803 0.038 Uiso 1 1 calc R . .
C453 C 0.2842(6) 0.1375(5) 0.5369(3) 0.038(2) Uani 1 1 d . . .
H453 H 0.3410 0.1551 0.5577 0.046 Uiso 1 1 calc R . .
C454 C 0.2041(7) 0.0992(5) 0.5516(3) 0.042(2) Uani 1 1 d . . .
H454 H 0.2063 0.0902 0.5828 0.051 Uiso 1 1 calc R . .
C455 C 0.1204(7) 0.0739(4) 0.5215(3) 0.040(2) Uani 1 1 d . . .
H455 H 0.0651 0.0482 0.5320 0.048 Uiso 1 1 calc R . .
C456 C 0.1178(6) 0.0862(4) 0.4753(3) 0.0314(17) Uani 1 1 d . . .
H456 H 0.0609 0.0686 0.4545 0.038 Uiso 1 1 calc R . .
C531 C 0.7089(5) 0.3275(4) 0.3377(3) 0.0253(15) Uani 1 1 d . . .
C532 C 0.7411(6) 0.3216(4) 0.3833(3) 0.0325(18) Uani 1 1 d . . .
H532 H 0.7077 0.2883 0.4002 0.039 Uiso 1 1 calc R . .
C533 C 0.8201(6) 0.3629(5) 0.4042(3) 0.041(2) Uani 1 1 d . . .
H533 H 0.8421 0.3567 0.4355 0.050 Uiso 1 1 calc R . .
C534 C 0.8681(7) 0.4124(5) 0.3821(4) 0.049(3) Uani 1 1 d . . .
H534 H 0.9228 0.4408 0.3976 0.059 Uiso 1 1 calc R . .
C535 C 0.8365(7) 0.4213(4) 0.3363(4) 0.046(2) Uani 1 1 d . . .
H535 H 0.8689 0.4565 0.3203 0.055 Uiso 1 1 calc R . .
C536 C 0.7583(6) 0.3793(4) 0.3141(3) 0.0362(19) Uani 1 1 d . . .
H536 H 0.7375 0.3851 0.2827 0.043 Uiso 1 1 calc R . .
C551 C 0.4717(6) 0.1820(4) 0.2213(3) 0.0270(16) Uani 1 1 d . . .
C552 C 0.4140(6) 0.1204(4) 0.2236(3) 0.0346(18) Uani 1 1 d . . .
H552 H 0.4077 0.0998 0.2519 0.042 Uiso 1 1 calc R . .
C553 C 0.3652(7) 0.0887(5) 0.1840(3) 0.047(2) Uani 1 1 d . . .
H553 H 0.3269 0.0460 0.1853 0.056 Uiso 1 1 calc R . .
C554 C 0.3730(8) 0.1197(6) 0.1432(3) 0.053(3) Uani 1 1 d . . .
H554 H 0.3400 0.0981 0.1163 0.064 Uiso 1 1 calc R . .
C555 C 0.4292(8) 0.1826(5) 0.1410(3) 0.050(2) Uani 1 1 d . . .
H555 H 0.4346 0.2037 0.1127 0.060 Uiso 1 1 calc R . .
C556 C 0.4760(7) 0.2134(5) 0.1797(3) 0.040(2) Uani 1 1 d . . .
H556 H 0.5122 0.2569 0.1783 0.047 Uiso 1 1 calc R . .
C631 C 0.6475(6) 0.1291(4) 0.4862(2) 0.0278(16) Uani 1 1 d . . .
C632 C 0.6555(7) 0.2018(4) 0.4918(3) 0.0366(19) Uani 1 1 d . . .
H632 H 0.6031 0.2315 0.4759 0.044 Uiso 1 1 calc R . .
C633 C 0.7384(7) 0.2314(5) 0.5201(3) 0.050(2) Uani 1 1 d . . .
H633 H 0.7444 0.2813 0.5223 0.060 Uiso 1 1 calc R . .
C634 C 0.8133(7) 0.1891(6) 0.5455(3) 0.052(3) Uani 1 1 d . . .
H634 H 0.8700 0.2095 0.5651 0.063 Uiso 1 1 calc R . .
C635 C 0.8030(7) 0.1156(6) 0.5415(3) 0.049(2) Uani 1 1 d . . .
H635 H 0.8526 0.0860 0.5591 0.059 Uiso 1 1 calc R . .
C636 C 0.7217(6) 0.0855(4) 0.5123(3) 0.0356(18) Uani 1 1 d . . .
H636 H 0.7161 0.0357 0.5098 0.043 Uiso 1 1 calc R . .
C651 C 0.4029(5) -0.0329(3) 0.3841(2) 0.0236(15) Uani 1 1 d . . .
C652 C 0.3290(6) -0.0211(4) 0.3455(2) 0.0275(16) Uani 1 1 d . . .
H652 H 0.3174 0.0255 0.3343 0.033 Uiso 1 1 calc R . .
C653 C 0.2730(6) -0.0764(4) 0.3237(3) 0.0361(19) Uani 1 1 d . . .
H653 H 0.2223 -0.0672 0.2981 0.043 Uiso 1 1 calc R . .
C654 C 0.2900(7) -0.1451(4) 0.3389(3) 0.039(2) Uani 1 1 d . . .
H654 H 0.2520 -0.1831 0.3236 0.047 Uiso 1 1 calc R . .
C655 C 0.3626(7) -0.1574(4) 0.3764(3) 0.040(2) Uani 1 1 d . . .
H655 H 0.3743 -0.2043 0.3870 0.048 Uiso 1 1 calc R . .
C656 C 0.4200(6) -0.1018(4) 0.3992(3) 0.0320(18) Uani 1 1 d . . .
H656 H 0.4702 -0.1112 0.4250 0.038 Uiso 1 1 calc R . .

loop_
_atom_site_aniso_label
_atom_site_aniso_U_11
_atom_site_aniso_U_22
_atom_site_aniso_U_33
_atom_site_aniso_U_23
_atom_site_aniso_U_13
_atom_site_aniso_U_12
Lu1 0.01955(17) 0.01233(13) 0.01449(14) -0.00063(9) 0.00232(11) -0.00130(10)
Lu2 0.01890(16) 0.01234(14) 0.01816(15) 0.00110(9) 0.00212(11) -0.00151(10)
N11 0.027(3) 0.016(3) 0.017(3) -0.001(2) 0.005(2) -0.003(2)
N12 0.026(3) 0.013(3) 0.019(3) 0.000(2) 0.003(2) 0.000(2)
C13 0.020(3) 0.014(3) 0.021(3) -0.002(2) -0.002(3) 0.002(2)
C14 0.021(4) 0.020(3) 0.026(4) -0.006(3) 0.004(3) 0.000(3)
C15 0.016(3) 0.020(3) 0.021(3) -0.005(2) 0.002(3) 0.003(2)
N21 0.029(3) 0.012(2) 0.015(3) 0.0004(19) 0.002(2) -0.001(2)
N22 0.024(3) 0.013(3) 0.021(3) 0.000(2) 0.007(2) -0.004(2)
C23 0.025(4) 0.017(3) 0.026(4) 0.001(3) 0.008(3) 0.003(3)
C24 0.022(4) 0.023(3) 0.029(4) -0.007(3) 0.000(3) 0.005(3)
C25 0.017(3) 0.020(3) 0.022(3) -0.002(2) 0.000(3) 0.001(2)
N31 0.025(3) 0.016(3) 0.020(3) 0.000(2) 0.007(2) 0.003(2)
N32 0.026(3) 0.013(2) 0.020(3) -0.002(2) 0.000(2) -0.001(2)
C33 0.018(3) 0.020(3) 0.027(4) 0.000(3) -0.002(3) -0.002(3)
C34 0.022(4) 0.014(3) 0.033(4) 0.001(3) 0.002(3) -0.001(3)
C35 0.018(3) 0.012(3) 0.034(4) 0.004(3) 0.010(3) 0.001(2)
N41 0.021(3) 0.017(3) 0.018(3) 0.001(2) 0.005(2) -0.004(2)
N42 0.021(3) 0.015(2) 0.016(3) 0.003(2) 0.005(2) -0.002(2)
C43 0.022(3) 0.010(3) 0.027(4) -0.001(2) 0.008(3) 0.003(2)
C44 0.025(4) 0.011(3) 0.030(4) -0.002(3) 0.007(3) -0.002(3)
C45 0.023(4) 0.016(3) 0.025(4) 0.007(3) 0.004(3) -0.002(3)
N51 0.034(3) 0.017(3) 0.016(3) 0.001(2) 0.004(2) 0.001(2)
N52 0.017(3) 0.017(3) 0.025(3) 0.000(2) 0.003(2) 0.002(2)
C53 0.017(3) 0.020(3) 0.038(4) 0.003(3) 0.007(3) 0.005(3)
C54 0.023(4) 0.024(3) 0.028(4) 0.001(3) 0.011(3) 0.004(3)
C55 0.026(4) 0.021(3) 0.024(4) -0.001(3) 0.010(3) 0.005(3)
N61 0.026(3) 0.015(3) 0.021(3) 0.003(2) 0.005(2) 0.000(2)
N62 0.029(3) 0.018(3) 0.021(3) 0.001(2) -0.001(2) -0.001(2)
C63 0.018(3) 0.027(3) 0.019(3) 0.003(3) 0.004(3) 0.004(3)
C64 0.022(4) 0.026(3) 0.025(4) 0.009(3) 0.011(3) 0.007(3)
C65 0.028(4) 0.019(3) 0.025(4) 0.004(3) 0.012(3) 0.001(3)
C131 0.023(4) 0.019(3) 0.021(3) -0.002(2) -0.004(3) -0.004(3)
C132 0.036(4) 0.015(3) 0.029(4) 0.001(3) 0.007(3) 0.002(3)
C133 0.036(4) 0.031(4) 0.030(4) 0.005(3) 0.010(3) 0.000(3)
C134 0.040(4) 0.021(4) 0.032(4) 0.009(3) 0.005(3) -0.005(3)
C135 0.036(4) 0.012(3) 0.040(4) 0.000(3) -0.002(3) 0.002(3)
C136 0.031(4) 0.016(3) 0.027(4) -0.005(3) 0.004(3) -0.001(3)
C151 0.026(4) 0.023(3) 0.017(3) -0.001(3) 0.003(3) 0.002(3)
C152 0.062(6) 0.025(4) 0.026(4) -0.004(3) 0.018(4) -0.002(4)
C153 0.066(6) 0.029(4) 0.045(5) 0.004(4) 0.022(5) 0.000(4)
C154 0.055(6) 0.049(5) 0.029(4) 0.013(4) 0.021(4) 0.004(4)
C155 0.060(6) 0.045(5) 0.025(4) -0.007(4) 0.015(4) -0.011(4)
C156 0.052(5) 0.033(4) 0.025(4) -0.006(3) 0.014(4) -0.006(4)
C231 0.014(3) 0.016(3) 0.047(5) -0.001(3) 0.012(3) 0.004(3)
C232 0.021(4) 0.040(4) 0.036(4) -0.001(3) 0.015(3) -0.012(3)
C233 0.047(5) 0.034(5) 0.059(6) 0.010(4) 0.024(5) 0.003(4)
C234 0.035(5) 0.031(4) 0.096(8) 0.014(5) 0.041(6) 0.007(4)
C235 0.029(5) 0.026(4) 0.083(7) -0.008(4) 0.026(5) -0.008(3)
C236 0.024(4) 0.024(4) 0.050(5) -0.003(3) 0.011(4) 0.000(3)
C251 0.019(3) 0.027(4) 0.021(3) 0.002(3) 0.003(3) 0.004(3)
C252 0.033(4) 0.026(4) 0.027(4) 0.004(3) 0.006(3) 0.006(3)
C253 0.032(4) 0.033(4) 0.044(5) 0.009(4) 0.016(4) 0.011(3)
C254 0.047(5) 0.047(5) 0.030(4) 0.015(4) 0.014(4) 0.024(4)
C255 0.055(6) 0.072(7) 0.012(4) 0.003(4) -0.002(4) 0.013(5)
C256 0.040(5) 0.047(5) 0.028(4) 0.004(4) -0.003(4) 0.000(4)
C331 0.033(4) 0.026(4) 0.030(4) -0.010(3) -0.004(3) 0.002(3)
C332 0.055(6) 0.045(5) 0.023(4) -0.001(3) -0.009(4) -0.004(4)
C333 0.071(7) 0.069(7) 0.030(5) -0.004(5) -0.003(5) 0.000(6)
C334 0.055(7) 0.093(9) 0.038(6) -0.019(6) -0.015(5) 0.016(6)
C335 0.038(6) 0.070(7) 0.067(7) -0.034(6) -0.028(5) 0.003(5)
C336 0.029(5) 0.049(5) 0.057(6) -0.019(4) -0.002(4) -0.002(4)
C351 0.023(4) 0.025(4) 0.031(4) 0.010(3) 0.014(3) 0.012(3)
C352 0.033(4) 0.030(4) 0.030(4) 0.005(3) 0.007(3) 0.006(3)
C353 0.041(5) 0.052(5) 0.027(4) 0.001(4) 0.001(4) 0.008(4)
C354 0.040(5) 0.062(6) 0.026(4) 0.017(4) 0.015(4) 0.019(4)
C355 0.034(5) 0.058(6) 0.056(6) 0.029(5) 0.022(5) 0.003(4)
C356 0.029(4) 0.037(4) 0.044(5) 0.010(4) 0.012(4) -0.003(3)
C431 0.020(3) 0.016(3) 0.025(3) 0.000(3) 0.004(3) 0.007(3)
C432 0.029(4) 0.027(4) 0.027(4) -0.002(3) 0.005(3) -0.005(3)
C433 0.037(5) 0.044(5) 0.024(4) 0.002(3) 0.009(3) -0.004(4)
C434 0.035(4) 0.045(5) 0.022(4) -0.003(3) -0.001(3) 0.004(4)
C435 0.038(5) 0.043(5) 0.034(4) -0.011(4) 0.003(4) -0.013(4)
C436 0.033(4) 0.031(4) 0.033(4) -0.006(3) 0.007(3) -0.012(3)
C451 0.026(4) 0.019(3) 0.024(4) 0.004(3) 0.010(3) 0.005(3)
C452 0.035(4) 0.036(4) 0.026(4) 0.007(3) 0.005(3) 0.002(3)
C453 0.033(5) 0.057(6) 0.024(4) 0.005(4) 0.002(3) 0.008(4)
C454 0.049(5) 0.049(5) 0.032(4) 0.016(4) 0.017(4) 0.008(4)
C455 0.047(5) 0.032(4) 0.044(5) 0.011(4) 0.018(4) -0.002(4)
C456 0.030(4) 0.034(4) 0.034(4) 0.008(3) 0.014(3) -0.001(3)
C531 0.022(4) 0.017(3) 0.038(4) -0.002(3) 0.008(3) 0.007(3)
C532 0.028(4) 0.023(4) 0.047(5) 0.002(3) 0.006(4) -0.006(3)
C533 0.033(5) 0.043(5) 0.046(5) -0.010(4) -0.003(4) 0.000(4)
C534 0.025(4) 0.038(5) 0.086(8) -0.031(5) 0.010(5) -0.006(4)
C535 0.033(5) 0.026(4) 0.083(8) -0.012(4) 0.020(5) -0.013(3)
C536 0.030(4) 0.030(4) 0.051(5) -0.001(4) 0.015(4) -0.008(3)
C551 0.023(4) 0.029(4) 0.030(4) -0.007(3) 0.007(3) 0.008(3)
C552 0.037(4) 0.031(4) 0.036(4) -0.009(3) 0.003(4) -0.002(3)
C553 0.043(5) 0.043(5) 0.052(6) -0.019(4) -0.002(4) 0.006(4)
C554 0.055(6) 0.072(7) 0.032(5) -0.026(5) 0.001(4) 0.010(5)
C555 0.052(6) 0.063(6) 0.034(5) -0.010(4) 0.005(4) 0.001(5)
C556 0.042(5) 0.053(5) 0.025(4) -0.004(4) 0.010(4) 0.001(4)
C631 0.028(4) 0.035(4) 0.021(4) 0.000(3) 0.007(3) 0.003(3)
C632 0.041(5) 0.037(5) 0.029(4) -0.003(3) -0.005(4) 0.001(3)
C633 0.053(6) 0.050(6) 0.042(5) -0.010(4) -0.009(4) -0.011(5)
C634 0.033(5) 0.075(7) 0.045(6) -0.023(5) -0.009(4) 0.008(4)
C635 0.034(5) 0.075(7) 0.033(5) -0.013(4) -0.007(4) 0.020(5)
C636 0.035(4) 0.042(5) 0.029(4) -0.004(3) 0.003(3) 0.012(4)
C651 0.026(4) 0.015(3) 0.034(4) -0.003(3) 0.020(3) -0.002(3)
C652 0.032(4) 0.017(3) 0.035(4) -0.004(3) 0.011(3) -0.002(3)
C653 0.038(5) 0.025(4) 0.047(5) -0.011(3) 0.013(4) -0.005(3)
C654 0.046(5) 0.020(4) 0.056(6) -0.011(4) 0.024(4) -0.012(3)
C655 0.049(5) 0.013(3) 0.063(6) 0.005(3) 0.029(5) 0.001(3)
C656 0.038(4) 0.015(3) 0.047(5) 0.007(3) 0.020(4) 0.004(3)

loop_
_atom_type_symbol
_atom_type_description
_atom_type_scat_dispersion_real
_atom_type_scat_dispersion_imag
_atom_type_scat_source
C C 0.0033 0.0016 'International Tables Vol C Tables 4.2.6.8 and 6.1.1.4'
H H 0.0000 0.0000 'International Tables Vol C Tables 4.2.6.8 and 6.1.1.4'
N N 0.0061 0.0033 'International Tables Vol C Tables 4.2.6.8 and 6.1.1.4'
Lu Lu -0.4720 5.8584 'International Tables Vol C Tables 4.2.6.8 and 6.1.1.4'

loop_
_geom_angle_atom_site_label_1
_geom_angle_atom_site_label_2
_geom_angle_atom_site_label_3
_geom_angle
_geom_angle_site_symmetry_1
_geom_angle_site_symmetry_3
_geom_angle_publ_flag
N21 Lu1 N11 114.6(2) . . ?
N21 Lu1 N12 99.04(19) . . ?
N11 Lu1 N12 35.73(18) . . ?
N21 Lu1 N22 36.41(19) . . ?
N11 Lu1 N22 102.11(19) . . ?
N12 Lu1 N22 109.26(19) . . ?
N21 Lu1 N31 103.4(2) . . ?
N11 Lu1 N31 118.71(19) . . ?
N12 Lu1 N31 94.56(19) . . ?
N22 Lu1 N31 134.38(19) . . ?
N21 Lu1 N42 91.16(18) . . ?
N11 Lu1 N42 141.36(18) . . ?
N12 Lu1 N42 169.03(19) . . ?
N22 Lu1 N42 81.40(19) . . ?
N31 Lu1 N42 79.04(18) . . ?
N21 Lu1 N32 137.71(19) . . ?
N11 Lu1 N32 93.61(19) . . ?
N12 Lu1 N32 85.72(19) . . ?
N22 Lu1 N32 163.84(18) . . ?
N31 Lu1 N32 34.47(18) . . ?
N42 Lu1 N32 83.99(18) . . ?
N21 Lu1 N41 118.29(18) . . ?
N11 Lu1 N41 108.14(19) . . ?
N12 Lu1 N41 139.31(19) . . ?
N22 Lu1 N41 93.80(18) . . ?
N31 Lu1 N41 92.13(18) . . ?
N42 Lu1 N41 33.66(17) . . ?
N32 Lu1 N41 77.56(18) . . ?
N21 Lu1 Lu2 119.55(14) . . ?
N11 Lu1 Lu2 125.78(14) . . ?
N12 Lu1 Lu2 128.21(14) . . ?
N22 Lu1 Lu2 122.39(13) . . ?
N31 Lu1 Lu2 46.44(13) . . ?
N42 Lu1 Lu2 41.49(13) . . ?
N32 Lu1 Lu2 42.52(12) . . ?
N41 Lu1 Lu2 45.70(13) . . ?
N62 Lu2 N52 100.1(2) . . ?
N62 Lu2 N51 113.4(2) . . ?
N52 Lu2 N51 36.1(2) . . ?
N62 Lu2 N61 36.07(19) . . ?
N52 Lu2 N61 113.17(19) . . ?
N51 Lu2 N61 103.42(19) . . ?
N62 Lu2 N42 116.02(19) . . ?
N52 Lu2 N42 140.59(19) . . ?
N51 Lu2 N42 109.9(2) . . ?
N61 Lu2 N42 90.05(19) . . ?
N62 Lu2 N32 117.47(19) . . ?
N52 Lu2 N32 91.12(19) . . ?
N51 Lu2 N32 111.07(19) . . ?
N61 Lu2 N32 144.51(19) . . ?
N42 Lu2 N32 86.03(18) . . ?
N62 Lu2 N41 91.69(19) . . ?
N52 Lu2 N41 166.03(18) . . ?
N51 Lu2 N41 143.2(2) . . ?
N61 Lu2 N41 80.79(18) . . ?
N42 Lu2 N41 33.36(18) . . ?
N32 Lu2 N41 76.69(18) . . ?
N62 Lu2 N31 149.93(19) . . ?
N52 Lu2 N31 80.33(18) . . ?
N51 Lu2 N31 84.78(18) . . ?
N61 Lu2 N31 165.77(19) . . ?
N42 Lu2 N31 76.12(18) . . ?
N32 Lu2 N31 32.98(17) . . ?
N41 Lu2 N31 85.71(17) . . ?
N62 Lu2 Lu1 129.13(15) . . ?
N52 Lu2 Lu1 122.01(13) . . ?
N51 Lu2 Lu1 117.45(15) . . ?
N61 Lu2 Lu1 124.58(14) . . ?
N42 Lu2 Lu1 42.90(13) . . ?
N32 Lu2 Lu1 43.16(13) . . ?
N41 Lu2 Lu1 44.04(12) . . ?
N31 Lu2 Lu1 41.68(12) . . ?
C15 N11 N12 107.9(5) . . ?
C15 N11 Lu1 179.5(5) . . ?
N12 N11 Lu1 72.6(3) . . ?
C13 N12 N11 108.7(5) . . ?
C13 N12 Lu1 179.5(5) . . ?
N11 N12 Lu1 71.7(3) . . ?
N12 C13 C14 108.5(6) . . ?
N12 C13 C131 120.4(6) . . ?
C14 C13 C131 130.9(6) . . ?
C15 C14 C13 105.9(6) . . ?
N11 C15 C14 109.1(6) . . ?
N11 C15 C151 120.1(6) . . ?
C14 C15 C151 130.7(6) . . ?
C25 N21 N22 107.7(5) . . ?
C25 N21 Lu1 170.4(5) . . ?
N22 N21 Lu1 73.9(3) . . ?
C23 N22 N21 108.3(5) . . ?
C23 N22 Lu1 169.9(5) . . ?
N21 N22 Lu1 69.6(3) . . ?
N22 C23 C24 109.0(6) . . ?
N22 C23 C231 120.3(6) . . ?
C24 C23 C231 130.8(7) . . ?
C25 C24 C23 106.6(6) . . ?
N21 C25 C24 108.4(6) . . ?
N21 C25 C251 119.7(6) . . ?
C24 C25 C251 131.9(6) . . ?
C35 N31 N32 106.4(5) . . ?
C35 N31 Lu1 139.8(4) . . ?
N32 N31 Lu1 75.6(3) . . ?
C35 N31 Lu2 126.5(4) . . ?
N32 N31 Lu2 67.0(3) . . ?
Lu1 N31 Lu2 91.87(18) . . ?
C33 N32 N31 107.9(5) . . ?
C33 N32 Lu2 126.0(4) . . ?
N31 N32 Lu2 80.0(3) . . ?
C33 N32 Lu1 139.2(4) . . ?
N31 N32 Lu1 70.0(3) . . ?
Lu2 N32 Lu1 94.32(18) . . ?
N32 C33 C34 109.3(6) . . ?
N32 C33 C331 118.1(6) . . ?
C34 C33 C331 132.5(6) . . ?
C33 C34 C35 107.3(6) . . ?
N31 C35 C34 109.0(6) . . ?
N31 C35 C351 118.8(6) . . ?
C34 C35 C351 132.1(6) . . ?
C45 N41 N42 108.1(5) . . ?
C45 N41 Lu1 130.5(4) . . ?
N42 N41 Lu1 71.6(3) . . ?
C45 N41 Lu2 136.6(4) . . ?
N42 N41 Lu2 66.4(3) . . ?
Lu1 N41 Lu2 90.25(17) . . ?
C43 N42 N41 106.9(5) . . ?
C43 N42 Lu2 138.1(4) . . ?
N41 N42 Lu2 80.2(3) . . ?
C43 N42 Lu1 126.2(4) . . ?
N41 N42 Lu1 74.7(3) . . ?
Lu2 N42 Lu1 95.61(18) . . ?
N42 C43 C44 109.6(6) . . ?
N42 C43 C431 119.9(6) . . ?
C44 C43 C431 130.4(6) . . ?
C43 C44 C45 106.1(6) . . ?
N41 C45 C44 109.1(6) . . ?
N41 C45 C451 120.9(6) . . ?
C44 C45 C451 130.0(6) . . ?
C55 N51 N52 108.0(5) . . ?
C55 N51 Lu2 165.4(5) . . ?
N52 N51 Lu2 71.8(3) . . ?
C53 N52 N51 108.8(5) . . ?
C53 N52 Lu2 166.3(4) . . ?
N51 N52 Lu2 72.1(3) . . ?
N52 C53 C54 107.5(6) . . ?
N52 C53 C531 121.4(7) . . ?
C54 C53 C531 131.1(7) . . ?
C55 C54 C53 107.0(6) . . ?
N51 C55 C54 108.7(6) . . ?
N51 C55 C551 121.9(6) . . ?
C54 C55 C551 129.4(6) . . ?
C65 N61 N62 108.1(5) . . ?
C65 N61 Lu2 178.4(5) . . ?
N62 N61 Lu2 71.0(3) . . ?
C63 N62 N61 107.1(5) . . ?
C63 N62 Lu2 177.9(5) . . ?
N61 N62 Lu2 73.0(3) . . ?
N62 C63 C64 110.1(6) . . ?
N62 C63 C631 118.6(6) . . ?
C64 C63 C631 131.1(6) . . ?
C63 C64 C65 105.6(6) . . ?
N61 C65 C64 109.0(6) . . ?
N61 C65 C651 120.9(6) . . ?
C64 C65 C651 130.1(6) . . ?
C132 C131 C136 118.8(6) . . ?
C132 C131 C13 120.8(6) . . ?
C136 C131 C13 120.4(6) . . ?
C133 C132 C131 120.5(6) . . ?
C132 C133 C134 119.7(7) . . ?
C135 C134 C133 120.8(7) . . ?
C134 C135 C136 120.0(7) . . ?
C135 C136 C131 120.2(7) . . ?
C156 C151 C152 118.7(7) . . ?
C156 C151 C15 119.4(6) . . ?
C152 C151 C15 121.8(6) . . ?
C153 C152 C151 120.9(7) . . ?
C152 C153 C154 120.3(8) . . ?
C155 C154 C153 119.8(8) . . ?
C154 C155 C156 119.8(8) . . ?
C151 C156 C155 120.4(7) . . ?
C232 C231 C236 118.3(7) . . ?
C232 C231 C23 122.7(7) . . ?
C236 C231 C23 119.0(7) . . ?
C233 C232 C231 122.4(8) . . ?
C232 C233 C234 118.7(9) . . ?
C235 C234 C233 119.8(8) . . ?
C236 C235 C234 120.6(9) . . ?
C235 C236 C231 120.2(8) . . ?
C252 C251 C256 118.0(7) . . ?
C252 C251 C25 120.0(6) . . ?
C256 C251 C25 122.0(7) . . ?
C251 C252 C253 120.5(7) . . ?
C254 C253 C252 120.7(8) . . ?
C253 C254 C255 119.6(8) . . ?
C256 C255 C254 120.7(8) . . ?
C255 C256 C251 120.5(8) . . ?
C336 C331 C332 118.4(8) . . ?
C336 C331 C33 120.8(8) . . ?
C332 C331 C33 120.8(7) . . ?
C333 C332 C331 121.5(9) . . ?
C334 C333 C332 120.1(10) . . ?
C335 C334 C333 119.2(9) . . ?
C334 C335 C336 121.6(9) . . ?
C331 C336 C335 119.1(9) . . ?
C352 C351 C356 118.6(7) . . ?
C352 C351 C35 122.6(6) . . ?
C356 C351 C35 118.8(7) . . ?
C353 C352 C351 121.4(8) . . ?
C352 C353 C354 120.5(8) . . ?
C353 C354 C355 119.4(8) . . ?
C354 C355 C356 120.3(8) . . ?
C351 C356 C355 119.7(8) . . ?
C436 C431 C432 118.6(7) . . ?
C436 C431 C43 121.0(6) . . ?
C432 C431 C43 120.2(6) . . ?
C433 C432 C431 120.7(7) . . ?
C432 C433 C434 119.8(7) . . ?
C435 C434 C433 119.2(7) . . ?
C434 C435 C436 120.7(7) . . ?
C431 C436 C435 120.9(7) . . ?
C456 C451 C452 120.3(7) . . ?
C456 C451 C45 120.7(7) . . ?
C452 C451 C45 119.0(6) . . ?
C451 C452 C453 120.0(7) . . ?
C454 C453 C452 119.3(8) . . ?
C453 C454 C455 120.8(8) . . ?
C454 C455 C456 119.8(8) . . ?
C451 C456 C455 119.8(8) . . ?
C532 C531 C536 117.8(7) . . ?
C532 C531 C53 122.9(7) . . ?
C536 C531 C53 119.3(7) . . ?
C533 C532 C531 120.7(8) . . ?
C534 C533 C532 122.2(9) . . ?
C533 C534 C535 119.0(8) . . ?
C536 C535 C534 120.0(8) . . ?
C535 C536 C531 120.2(9) . . ?
C552 C551 C556 119.5(7) . . ?
C552 C551 C55 121.1(7) . . ?
C556 C551 C55 119.4(7) . . ?
C551 C552 C553 119.6(8) . . ?
C554 C553 C552 119.7(9) . . ?
C553 C554 C555 120.6(9) . . ?
C556 C555 C554 119.3(9) . . ?
C555 C556 C551 121.1(9) . . ?
C632 C631 C636 118.8(7) . . ?
C632 C631 C63 122.3(7) . . ?
C636 C631 C63 118.9(7) . . ?
C633 C632 C631 121.0(8) . . ?
C632 C633 C634 120.7(9) . . ?
C633 C634 C635 118.5(9) . . ?
C636 C635 C634 121.1(8) . . ?
C635 C636 C631 119.8(8) . . ?
C656 C651 C652 118.4(7) . . ?
C656 C651 C65 121.0(7) . . ?
C652 C651 C65 120.6(6) . . ?
C653 C652 C651 120.9(7) . . ?
C652 C653 C654 120.7(8) . . ?
C655 C654 C653 119.0(7) . . ?
C654 C655 C656 121.2(7) . . ?
C651 C656 C655 119.8(8) . . ?

loop_
_geom_bond_atom_site_label_1
_geom_bond_atom_site_label_2
_geom_bond_distance
_geom_bond_site_symmetry_2
_geom_bond_publ_flag
Lu1 N21 2.220(6) . ?
Lu1 N11 2.242(5) . ?
Lu1 N12 2.254(5) . ?
Lu1 N22 2.275(5) . ?
Lu1 N31 2.357(5) . ?
Lu1 N42 2.422(5) . ?
Lu1 N32 2.430(6) . ?
Lu1 N41 2.462(5) . ?
Lu1 Lu2 3.5418(7) . ?
Lu2 N62 2.235(6) . ?
Lu2 N52 2.243(5) . ?
Lu2 N51 2.248(6) . ?
Lu2 N61 2.261(5) . ?
Lu2 N42 2.358(6) . ?
Lu2 N32 2.401(5) . ?
Lu2 N41 2.535(5) . ?
Lu2 N31 2.568(5) . ?
N11 C15 1.355(8) . ?
N11 N12 1.379(7) . ?
N12 C13 1.348(8) . ?
C13 C14 1.403(9) . ?
C13 C131 1.471(9) . ?
C14 C15 1.388(9) . ?
C15 C151 1.476(9) . ?
N21 C25 1.355(8) . ?
N21 N22 1.405(7) . ?
N22 C23 1.332(9) . ?
C23 C24 1.398(10) . ?
C23 C231 1.473(9) . ?
C24 C25 1.391(10) . ?
C25 C251 1.467(9) . ?
N31 C35 1.379(8) . ?
N31 N32 1.420(7) . ?
N32 C33 1.356(8) . ?
C33 C34 1.379(9) . ?
C33 C331 1.470(10) . ?
C34 C35 1.383(10) . ?
C35 C351 1.484(10) . ?
N41 C45 1.339(8) . ?
N41 N42 1.415(7) . ?
N42 C43 1.347(8) . ?
C43 C44 1.391(9) . ?
C43 C431 1.467(9) . ?
C44 C45 1.392(9) . ?
C45 C451 1.473(9) . ?
N51 C55 1.347(9) . ?
N51 N52 1.390(8) . ?
N52 C53 1.358(9) . ?
C53 C54 1.400(10) . ?
C53 C531 1.461(10) . ?
C54 C55 1.394(10) . ?
C55 C551 1.477(10) . ?
N61 C65 1.350(8) . ?
N61 N62 1.392(8) . ?
N62 C63 1.356(8) . ?
C63 C64 1.377(9) . ?
C63 C631 1.488(10) . ?
C64 C65 1.399(10) . ?
C65 C651 1.462(10) . ?
C131 C132 1.408(9) . ?
C131 C136 1.409(9) . ?
C132 C133 1.387(10) . ?
C133 C134 1.399(10) . ?
C134 C135 1.374(11) . ?
C135 C136 1.397(10) . ?
C151 C156 1.387(9) . ?
C151 C152 1.391(10) . ?
C152 C153 1.365(11) . ?
C153 C154 1.390(12) . ?
C154 C155 1.376(12) . ?
C155 C156 1.393(11) . ?
C231 C232 1.378(11) . ?
C231 C236 1.393(10) . ?
C232 C233 1.346(11) . ?
C233 C234 1.405(14) . ?
C234 C235 1.369(14) . ?
C235 C236 1.365(11) . ?
C251 C252 1.390(10) . ?
C251 C256 1.401(10) . ?
C252 C253 1.392(10) . ?
C253 C254 1.356(12) . ?
C254 C255 1.385(13) . ?
C255 C256 1.372(12) . ?
C331 C336 1.371(11) . ?
C331 C332 1.379(12) . ?
C332 C333 1.372(12) . ?
C333 C334 1.372(15) . ?
C334 C335 1.337(15) . ?
C335 C336 1.414(13) . ?
C351 C352 1.379(11) . ?
C351 C356 1.392(10) . ?
C352 C353 1.364(11) . ?
C353 C354 1.376(12) . ?
C354 C355 1.377(13) . ?
C355 C356 1.395(12) . ?
C431 C436 1.368(10) . ?
C431 C432 1.400(10) . ?
C432 C433 1.379(10) . ?
C433 C434 1.396(11) . ?
C434 C435 1.374(11) . ?
C435 C436 1.383(11) . ?
C451 C456 1.367(10) . ?
C451 C452 1.399(10) . ?
C452 C453 1.400(10) . ?
C453 C454 1.379(12) . ?
C454 C455 1.386(12) . ?
C455 C456 1.405(11) . ?
C531 C532 1.379(11) . ?
C531 C536 1.414(10) . ?
C532 C533 1.360(11) . ?
C533 C534 1.348(13) . ?
C534 C535 1.392(14) . ?
C535 C536 1.375(11) . ?
C551 C552 1.390(10) . ?
C551 C556 1.394(11) . ?
C552 C553 1.399(11) . ?
C553 C554 1.378(13) . ?
C554 C555 1.400(14) . ?
C555 C556 1.363(12) . ?
C631 C632 1.391(10) . ?
C631 C636 1.409(10) . ?
C632 C633 1.381(11) . ?
C633 C634 1.392(13) . ?
C634 C635 1.403(13) . ?
C635 C636 1.385(12) . ?
C651 C656 1.389(9) . ?
C651 C652 1.407(10) . ?
C652 C653 1.381(10) . ?
C653 C654 1.388(11) . ?
C654 C655 1.375(12) . ?
C655 C656 1.407(11) . ?
